data_4025994
loop_
_publ_author_name
'Val\'erie Declerck'
'David J. Aitken'

_publ_contact_author_address
;Institut de Chimie Mol\'eculaire et des Mat\'eriaux d'Orsay
UMR 8182-CNRS,
Universit\'e Paris Sud 11, 
15 rue Georges Clemenceau, 
91405 Orsay cedex, 
France.
;
_publ_contact_author_email david.aitken@u-psud.fr
_publ_contact_author_name 'David J. Aitken'
_publ_section_title
;
 N-Aminoazetidinecarboxylic Acid: Direct Access to a Small-Ring Hydrazino
 Acid
;
_journal_name_full 'Journal of Organic Chemistry'
_journal_page_first 708
_journal_page_last 711
_journal_paper_doi 10.1021/jo102108t
_journal_volume 76
_journal_year 2011
_chemical_absolute_configuration rmad
_chemical_formula_moiety 'C18 H27 N3 O4'
_chemical_formula_sum 'C18 H27 N3 O4'
_chemical_formula_weight 349.43
_space_group_IT_number 19
_symmetry_cell_setting orthorhombic
_symmetry_Int_Tables_number 19
_symmetry_space_group_name_Hall 'P 2ac 2ab'
_symmetry_space_group_name_H-M 'P 21 21 21'
_atom_sites_solution_hydrogens geom
_atom_sites_solution_primary direct
_atom_sites_solution_secondary difmap
_audit_creation_method SHELXL-97
_cell_angle_alpha 90.00
_cell_angle_beta 90.00
_cell_angle_gamma 90.00
_cell_formula_units_Z 4
_cell_length_a 10.1709(2)
_cell_length_b 10.2671(2)
_cell_length_c 17.9713(4)
_cell_measurement_reflns_used 8441
_cell_measurement_temperature 100(1)
_cell_measurement_theta_max 40.38
_cell_measurement_theta_min 2.27
_cell_volume 1876.66(7)
_computing_cell_refinement 'Bruker SMART'
_computing_data_collection 'Bruker SMART'
_computing_data_reduction 'Bruker SAINT'
_computing_structure_refinement 'SHELXL-97 (Sheldrick, 1997)'
_computing_structure_solution 'SHELXS-97 (Sheldrick, 1997)'
_diffrn_ambient_temperature 100(1)
_diffrn_measured_fraction_theta_full 0.993
_diffrn_measured_fraction_theta_max 0.875
_diffrn_measurement_device_type 'CCD area detector'
_diffrn_measurement_method 'phi and omega scans'
_diffrn_radiation_monochromator graphite
_diffrn_radiation_probe x-ray
_diffrn_radiation_type MoK\a
_diffrn_radiation_wavelength 0.71073
_diffrn_reflns_av_R_equivalents 0.0323
_diffrn_reflns_av_sigmaI/netI 0.0278
_diffrn_reflns_limit_h_max 20
_diffrn_reflns_limit_h_min -15
_diffrn_reflns_limit_k_max 19
_diffrn_reflns_limit_k_min -20
_diffrn_reflns_limit_l_max 35
_diffrn_reflns_limit_l_min -35
_diffrn_reflns_number 60154
_diffrn_reflns_theta_full 25.00
_diffrn_reflns_theta_max 44.62
_diffrn_reflns_theta_min 2.27
_diffrn_source 'fine-focus sealed tube'
_diffrn_source_type 'kappa X8 APEX II Bruker ICMMO'
_exptl_absorpt_coefficient_mu 0.088
_exptl_absorpt_correction_T_max 0.989
_exptl_absorpt_correction_T_min 0.978
_exptl_absorpt_correction_type psi-scan
_exptl_absorpt_process_details SADABS
_exptl_crystal_colour colourless
_exptl_crystal_density_diffrn 1.237
_exptl_crystal_description Block
_exptl_crystal_F_000 752
_exptl_crystal_size_max 0.410
_exptl_crystal_size_mid 0.290
_exptl_crystal_size_min 0.210
_refine_diff_density_max 0.494
_refine_diff_density_min -0.522
_refine_diff_density_rms 0.068
_refine_ls_abs_structure_details 'Flack H D (1983), Acta Cryst. A39, 876-881'
_refine_ls_abs_structure_Flack 0.0(2)
_refine_ls_extinction_method none
_refine_ls_goodness_of_fit_ref 1.031
_refine_ls_hydrogen_treatment constr
_refine_ls_matrix_type full
_refine_ls_number_parameters 231
_refine_ls_number_reflns 13161
_refine_ls_number_restraints 0
_refine_ls_restrained_S_all 1.031
_refine_ls_R_factor_all 0.0490
_refine_ls_R_factor_gt 0.0380
_refine_ls_shift/su_max 0.001
_refine_ls_shift/su_mean 0.000
_refine_ls_structure_factor_coef Fsqd
_refine_ls_weighting_details 'calc w=1/[\s^2^(Fo^2^)+(0.0610P)^2^+0.1025P] where P=(Fo^2^+2Fc^2^)/3'
_refine_ls_weighting_scheme calc
_refine_ls_wR_factor_gt 0.0956
_refine_ls_wR_factor_ref 0.1023
_reflns_number_gt 11328
_reflns_number_total 13161
_reflns_threshold_expression >2sigma(I)
_cod_data_source_file jo102108t_si_002.cif
_cod_data_source_block 899GuilolotICMMO
_cod_database_code 4025994

loop_
_symmetry_equiv_pos_as_xyz
'x, y, z'
'-x+1/2, -y, z+1/2'
'-x, y+1/2, -z+1/2'
'x+1/2, -y+1/2, -z'

loop_
_atom_site_label
_atom_site_type_symbol
_atom_site_fract_x
_atom_site_fract_y
_atom_site_fract_z
_atom_site_U_iso_or_equiv
_atom_site_adp_type
_atom_site_occupancy
_atom_site_symmetry_multiplicity
_atom_site_calc_flag
_atom_site_refinement_flags
C1 C -0.06785(9) 0.46833(8) -0.43980(4) 0.02507(13) Uani 1 1 d .
H1A H 0.0189 0.4873 -0.4578 0.038 Uiso 1 1 calc R
H1B H -0.1302 0.4796 -0.4794 0.038 Uiso 1 1 calc R
H1C H -0.0710 0.3800 -0.4224 0.038 Uiso 1 1 calc R
C2 C -0.02678(6) 0.54303(6) -0.31674(3) 0.01541(9) Uani 1 1 d .
C3 C -0.07276(7) 0.61362(6) -0.25589(4) 0.01870(10) Uani 1 1 d .
H3 H -0.1478 0.6648 -0.2605 0.022 Uiso 1 1 calc R
C4 C -0.00679(7) 0.60748(6) -0.18866(3) 0.01780(10) Uani 1 1 d .
H4 H -0.0383 0.6546 -0.1482 0.021 Uiso 1 1 calc R
C5 C 0.10642(6) 0.53169(6) -0.18051(3) 0.01437(8) Uani 1 1 d .
C6 C 0.15152(6) 0.46267(6) -0.24189(3) 0.01653(9) Uani 1 1 d .
H6 H 0.2270 0.4121 -0.2374 0.020 Uiso 1 1 calc R
C7 C 0.08616(6) 0.46740(6) -0.31011(3) 0.01661(9) Uani 1 1 d .
H7 H 0.1177 0.4206 -0.3507 0.020 Uiso 1 1 calc R
C8 C 0.17828(6) 0.52994(6) -0.10678(3) 0.01745(10) Uani 1 1 d .
H8 H 0.1166 0.5583 -0.0681 0.021 Uiso 1 1 calc R
C9 C 0.23060(8) 0.39569(8) -0.08480(5) 0.02780(15) Uani 1 1 d .
H9A H 0.2948 0.3677 -0.1205 0.042 Uiso 1 1 calc R
H9B H 0.1593 0.3344 -0.0836 0.042 Uiso 1 1 calc R
H9C H 0.2705 0.4006 -0.0365 0.042 Uiso 1 1 calc R
C10 C 0.31910(6) 0.69985(6) -0.05212(3) 0.01372(8) Uani 1 1 d .
C11 C 0.43969(6) 0.78312(5) -0.06384(3) 0.01300(8) Uani 1 1 d .
H11 H 0.4969 0.7802 -0.0200 0.016 Uiso 1 1 calc R
C12 C 0.42370(7) 0.92464(6) -0.09197(4) 0.01784(10) Uani 1 1 d .
H12A H 0.3429 0.9406 -0.1191 0.021 Uiso 1 1 calc R
H12B H 0.4386 0.9907 -0.0543 0.021 Uiso 1 1 calc R
C13 C 0.54404(6) 0.89625(6) -0.14173(3) 0.01540(9) Uani 1 1 d .
H13A H 0.5349 0.9272 -0.1925 0.018 Uiso 1 1 calc R
H13B H 0.6271 0.9235 -0.1203 0.018 Uiso 1 1 calc R
C14 C 0.60837(6) 0.54551(5) -0.14620(3) 0.01279(8) Uani 1 1 d .
C15 C 0.72095(7) 0.33577(5) -0.13185(3) 0.01618(9) Uani 1 1 d .
C16 C 0.60284(8) 0.26381(7) -0.10066(5) 0.02609(14) Uani 1 1 d .
H16A H 0.5876 0.2912 -0.0503 0.039 Uiso 1 1 calc R
H16B H 0.6194 0.1718 -0.1016 0.039 Uiso 1 1 calc R
H16C H 0.5268 0.2830 -0.1303 0.039 Uiso 1 1 calc R
C17 C 0.74053(10) 0.30891(7) -0.21431(4) 0.02681(15) Uani 1 1 d .
H17A H 0.6612 0.3293 -0.2408 0.040 Uiso 1 1 calc R
H17B H 0.7617 0.2186 -0.2214 0.040 Uiso 1 1 calc R
H17C H 0.8111 0.3618 -0.2328 0.040 Uiso 1 1 calc R
C18 C 0.84412(8) 0.30254(7) -0.08811(4) 0.02269(12) Uani 1 1 d .
H18A H 0.9164 0.3536 -0.1062 0.034 Uiso 1 1 calc R
H18B H 0.8638 0.2117 -0.0940 0.034 Uiso 1 1 calc R
H18C H 0.8301 0.3213 -0.0364 0.034 Uiso 1 1 calc R
N1 N 0.28685(5) 0.62367(5) -0.10912(3) 0.01592(8) Uani 1 1 d .
H1 H 0.3320 0.6297 -0.1494 0.019 Uiso 1 1 calc R
N2 N 0.51552(5) 0.75543(4) -0.13235(2) 0.01193(7) Uani 1 1 d .
N3 N 0.62384(5) 0.67243(5) -0.12514(3) 0.01346(7) Uani 1 1 d .
H3B H 0.6976 0.7003 -0.1080 0.016 Uiso 1 1 calc R
O1 O -0.09917(6) 0.55415(5) -0.38045(3) 0.02121(9) Uani 1 1 d .
O2 O 0.25667(6) 0.70534(5) 0.00715(3) 0.02179(10) Uani 1 1 d .
O3 O 0.51848(5) 0.50344(5) -0.18385(3) 0.01798(8) Uani 1 1 d .
O4 O 0.70905(5) 0.47671(4) -0.11837(2) 0.01507(7) Uani 1 1 d .

loop_
_atom_site_aniso_label
_atom_site_aniso_U_11
_atom_site_aniso_U_22
_atom_site_aniso_U_33
_atom_site_aniso_U_23
_atom_site_aniso_U_13
_atom_site_aniso_U_12
C1 0.0295(4) 0.0317(3) 0.0140(2) -0.0050(2) -0.0016(2) -0.0031(3)
C2 0.0172(2) 0.01636(19) 0.01273(18) -0.00123(15) -0.00141(17) -0.00177(17)
C3 0.0187(3) 0.0204(2) 0.0170(2) -0.00375(18) -0.00268(18) 0.00390(19)
C4 0.0190(3) 0.0198(2) 0.0146(2) -0.00433(17) -0.00094(18) 0.00224(18)
C5 0.0139(2) 0.01661(19) 0.01258(18) 0.00150(15) 0.00021(16) -0.00289(16)
C6 0.0153(2) 0.0186(2) 0.0157(2) 0.00069(17) 0.00107(17) 0.00106(17)
C7 0.0170(2) 0.0181(2) 0.0148(2) -0.00217(17) 0.00199(17) -0.00026(18)
C8 0.0157(2) 0.0234(2) 0.01333(19) 0.00419(17) -0.00046(16) -0.00539(19)
C9 0.0257(3) 0.0279(3) 0.0298(3) 0.0141(3) -0.0099(3) -0.0073(3)
C10 0.0146(2) 0.01591(19) 0.01062(17) -0.00003(15) 0.00230(15) 0.00105(16)
C11 0.0151(2) 0.01503(19) 0.00889(16) -0.00176(14) 0.00091(15) 0.00035(15)
C12 0.0200(3) 0.0145(2) 0.0190(2) -0.00089(17) 0.00258(19) 0.00201(18)
C13 0.0165(2) 0.01526(19) 0.0144(2) 0.00194(15) 0.00060(17) 0.00003(16)
C14 0.0151(2) 0.01494(18) 0.00831(15) -0.00206(13) 0.00134(14) 0.00045(16)
C15 0.0201(3) 0.01345(18) 0.0150(2) -0.00152(15) 0.00188(18) 0.00198(17)
C16 0.0243(3) 0.0196(2) 0.0344(4) 0.0036(2) 0.0037(3) -0.0025(2)
C17 0.0403(4) 0.0233(3) 0.0169(2) -0.0057(2) 0.0033(3) 0.0097(3)
C18 0.0228(3) 0.0203(2) 0.0250(3) 0.0015(2) -0.0020(2) 0.0045(2)
N1 0.0152(2) 0.0230(2) 0.00955(16) -0.00048(14) 0.00158(14) -0.00536(16)
N2 0.01304(18) 0.01405(16) 0.00869(14) -0.00008(12) 0.00067(13) 0.00045(13)
N3 0.01336(19) 0.01445(16) 0.01256(16) -0.00323(13) -0.00158(14) 0.00118(13)
O1 0.0240(2) 0.0253(2) 0.01430(17) -0.00275(15) -0.00543(16) 0.00057(17)
O2 0.0244(2) 0.0253(2) 0.01563(18) -0.00435(15) 0.01072(17) -0.00121(18)
O3 0.0197(2) 0.01952(18) 0.01471(16) -0.00638(14) -0.00409(15) 0.00017(15)
O4 0.01688(18) 0.01414(15) 0.01419(15) -0.00208(12) -0.00067(13) 0.00178(13)

loop_
_atom_type_symbol
_atom_type_description
_atom_type_scat_dispersion_real
_atom_type_scat_dispersion_imag
_atom_type_scat_source
C C 0.0031 0.0016 'International Tables Vol C Tables 4.2.6.8 and 6.1.1.4'
H H 0.0000 0.0000 'International Tables Vol C Tables 4.2.6.8 and 6.1.1.4'
N N 0.0061 0.0033 'International Tables Vol C Tables 4.2.6.8 and 6.1.1.4'
O O 0.0109 0.0061 'International Tables Vol C Tables 4.2.6.8 and 6.1.1.4'

loop_
_geom_angle_atom_site_label_1
_geom_angle_atom_site_label_2
_geom_angle_atom_site_label_3
_geom_angle
O1 C1 H1A 109.5
O1 C1 H1B 109.5
H1A C1 H1B 109.5
O1 C1 H1C 109.5
H1A C1 H1C 109.5
H1B C1 H1C 109.5
O1 C2 C7 124.29(5)
O1 C2 C3 115.69(6)
C7 C2 C3 120.02(6)
C4 C3 C2 119.94(6)
C4 C3 H3 120.0
C2 C3 H3 120.0
C3 C4 C5 121.11(6)
C3 C4 H4 119.4
C5 C4 H4 119.4
C6 C5 C4 118.22(5)
C6 C5 C8 121.99(6)
C4 C5 C8 119.76(5)
C5 C6 C7 121.51(6)
C5 C6 H6 119.2
C7 C6 H6 119.2
C2 C7 C6 119.20(5)
C2 C7 H7 120.4
C6 C7 H7 120.4
N1 C8 C5 109.33(5)
N1 C8 C9 109.70(6)
C5 C8 C9 113.88(6)
N1 C8 H8 107.9
C5 C8 H8 107.9
C9 C8 H8 107.9
C8 C9 H9A 109.5
C8 C9 H9B 109.5
H9A C9 H9B 109.5
C8 C9 H9C 109.5
H9A C9 H9C 109.5
H9B C9 H9C 109.5
O2 C10 N1 124.16(6)
O2 C10 C11 120.63(5)
N1 C10 C11 115.21(5)
N2 C11 C10 115.50(4)
N2 C11 C12 87.90(4)
C10 C11 C12 119.47(5)
N2 C11 H11 110.7
C10 C11 H11 110.7
C12 C11 H11 110.7
C13 C12 C11 85.90(4)
C13 C12 H12A 114.3
C11 C12 H12A 114.3
C13 C12 H12B 114.3
C11 C12 H12B 114.3
H12A C12 H12B 111.5
N2 C13 C12 87.89(4)
N2 C13 H13A 114.0
C12 C13 H13A 114.0
N2 C13 H13B 114.0
C12 C13 H13B 114.0
H13A C13 H13B 111.2
O3 C14 O4 126.46(5)
O3 C14 N3 125.40(5)
O4 C14 N3 108.13(5)
O4 C15 C16 110.65(5)
O4 C15 C18 101.75(5)
C16 C15 C18 110.65(6)
O4 C15 C17 110.45(5)
C16 C15 C17 112.04(6)
C18 C15 C17 110.85(6)
C15 C16 H16A 109.5
C15 C16 H16B 109.5
H16A C16 H16B 109.5
C15 C16 H16C 109.5
H16A C16 H16C 109.5
H16B C16 H16C 109.5
C15 C17 H17A 109.5
C15 C17 H17B 109.5
H17A C17 H17B 109.5
C15 C17 H17C 109.5
H17A C17 H17C 109.5
H17B C17 H17C 109.5
C15 C18 H18A 109.5
C15 C18 H18B 109.5
H18A C18 H18B 109.5
C15 C18 H18C 109.5
H18A C18 H18C 109.5
H18B C18 H18C 109.5
C10 N1 C8 123.37(5)
C10 N1 H1 118.3
C8 N1 H1 118.3
N3 N2 C11 116.76(4)
N3 N2 C13 116.75(5)
C11 N2 C13 90.53(4)
C14 N3 N2 117.70(5)
C14 N3 H3B 121.2
N2 N3 H3B 121.2
C2 O1 C1 117.18(6)
C14 O4 C15 121.28(5)

loop_
_geom_bond_atom_site_label_1
_geom_bond_atom_site_label_2
_geom_bond_distance
C1 O1 1.4197(9)
C1 H1A 0.9600
C1 H1B 0.9600
C1 H1C 0.9600
C2 O1 1.3660(7)
C2 C7 1.3916(9)
C2 C3 1.3928(9)
C3 C4 1.3835(9)
C3 H3 0.9300
C4 C5 1.3974(9)
C4 H4 0.9300
C5 C6 1.3891(8)
C5 C8 1.5133(8)
C6 C7 1.3955(9)
C6 H6 0.9300
C7 H7 0.9300
C8 N1 1.4653(8)
C8 C9 1.5294(10)
C8 H8 0.9800
C9 H9A 0.9600
C9 H9B 0.9600
C9 H9C 0.9600
C10 O2 1.2414(7)
C10 N1 1.3298(7)
C10 C11 1.5099(8)
C11 N2 1.4803(7)
C11 C12 1.5470(8)
C11 H11 0.9800
C12 C13 1.5436(9)
C12 H12A 0.9700
C12 H12B 0.9700
C13 N2 1.4842(7)
C13 H13A 0.9700
C13 H13B 0.9700
C14 O3 1.2166(7)
C14 O4 1.3408(7)
C14 N3 1.3661(7)
C15 O4 1.4722(7)
C15 C16 1.5176(10)
C15 C18 1.5178(10)
C15 C17 1.5205(9)
C16 H16A 0.9600
C16 H16B 0.9600
C16 H16C 0.9600
C17 H17A 0.9600
C17 H17B 0.9600
C17 H17C 0.9600
C18 H18A 0.9600
C18 H18B 0.9600
C18 H18C 0.9600
N1 H1 0.8600
N2 N3 1.3988(7)
N3 H3B 0.8600

loop_
_geom_torsion_atom_site_label_1
_geom_torsion_atom_site_label_2
_geom_torsion_atom_site_label_3
_geom_torsion_atom_site_label_4
_geom_torsion
O1 C2 C3 C4 179.33(6)
C7 C2 C3 C4 -0.63(10)
C2 C3 C4 C5 0.29(10)
C3 C4 C5 C6 0.19(9)
C3 C4 C5 C8 178.38(6)
C4 C5 C6 C7 -0.33(9)
C8 C5 C6 C7 -178.48(6)
O1 C2 C7 C6 -179.47(6)
C3 C2 C7 C6 0.49(9)
C5 C6 C7 C2 0.00(9)
C6 C5 C8 N1 81.96(7)
C4 C5 C8 N1 -96.16(7)
C6 C5 C8 C9 -41.13(8)
C4 C5 C8 C9 140.74(6)
O2 C10 C11 N2 172.23(6)
N1 C10 C11 N2 -8.13(7)
O2 C10 C11 C12 -84.88(7)
N1 C10 C11 C12 94.76(6)
N2 C11 C12 C13 -20.47(4)
C10 C11 C12 C13 -138.78(5)
C11 C12 C13 N2 20.42(4)
O2 C10 N1 C8 -4.38(10)
C11 C10 N1 C8 176.00(5)
C5 C8 N1 C10 140.08(6)
C9 C8 N1 C10 -94.37(8)
C10 C11 N2 N3 -96.27(6)
C12 C11 N2 N3 141.85(5)
C10 C11 N2 C13 143.15(5)
C12 C11 N2 C13 21.28(4)
C12 C13 N2 N3 -141.91(5)
C12 C13 N2 C11 -21.33(4)
O3 C14 N3 N2 15.24(8)
O4 C14 N3 N2 -164.89(4)
C11 N2 N3 C14 100.52(6)
C13 N2 N3 C14 -154.07(5)
C7 C2 O1 C1 9.66(9)
C3 C2 O1 C1 -170.30(6)
O3 C14 O4 C15 0.24(9)
N3 C14 O4 C15 -179.63(5)
C16 C15 O4 C14 -60.53(7)
C18 C15 O4 C14 -178.13(5)
C17 C15 O4 C14 64.12(8)
